data_7232267
loop_
_publ_author_name
'Drescher (n\'ee Oschmann), Wiebke'
'Borner, Corinna'
'Tindall, Daniel J.'
'Kleeberg, Christian'

_publ_section_title
;
 Exploring unsymmetrical diboranes(4) as boryl ligand precursors:
 platinum(ii) bis-boryl complexes
;
_journal_issue 7
_journal_name_full 'RSC Advances'
_journal_page_first 3900
_journal_paper_doi 10.1039/C9RA00170K
_journal_volume 9
_journal_year 2019
_chemical_formula_moiety 'C46 H44 B2 N2 O2 P2 Pt, C6H6'
_chemical_formula_sum 'C52 H50 B2 N2 O2 P2 Pt'
_chemical_formula_weight 1013.59
_space_group_crystal_system triclinic
_space_group_IT_number 2
_space_group_name_Hall '-P 1'
_space_group_name_H-M_alt 'P -1'
_symmetry_space_group_name_Hall '-P 1'
_symmetry_space_group_name_H-M 'P -1'
_atom_sites_solution_hydrogens geom
_atom_sites_solution_primary iterative
_atom_sites_solution_secondary difmap
_audit_creation_method SHELXL-2017/1
_audit_update_record
;
2018-11-27 deposited with the CCDC.
2019-01-24 downloaded from the CCDC.
;
_cell_angle_alpha 94.470(3)
_cell_angle_beta 96.674(4)
_cell_angle_gamma 114.620(4)
_cell_formula_units_Z 2
_cell_length_a 9.9026(5)
_cell_length_b 11.8550(5)
_cell_length_c 21.5121(9)
_cell_measurement_reflns_used 29510
_cell_measurement_temperature 100(2)
_cell_measurement_theta_max 30.90
_cell_measurement_theta_min 2.74
_cell_volume 2257.84(19)
_computing_cell_refinement
;
 CrysAlisPro 1.171.38.46 (Rigaku Oxford Diffraction, 2015)
;
_computing_data_collection
;
 CrysAlisPro 1.171.38.46 (Rigaku Oxford Diffraction, 2015)
;
_computing_data_reduction
;
 CrysAlisPro 1.171.38.46 (Rigaku Oxford Diffraction, 2015)
;
_computing_molecular_graphics
;
 K. Brandenburg, 2017, Diamond 4.4.1, Crystal Impact GbR, Bonn, Germany.
;
_computing_publication_material
;
 WinGX v2014.1 (L. J. Farrugia, J. Appl. Cryst., 2012, 45, 849-854.)
;
_computing_structure_refinement
;
 SHELXL-2017/1 (G. M. Sheldrick, Acta Cryst., 2015, C71, 3--8)
;
_computing_structure_solution
;
 SHELXT (Ver. 2014/5) (G. M. Sheldrick, Acta Cryst., 2015, A71, 3--8)
;
_diffrn_ambient_environment N~2~
_diffrn_ambient_temperature 100(2)
_diffrn_detector_area_resol_mean 16.1419
_diffrn_detector_type EOS
_diffrn_measured_fraction_theta_full 0.997
_diffrn_measured_fraction_theta_max 0.914
_diffrn_measurement_device 'four-circle diffractometer'
_diffrn_measurement_device_type 'Oxford Diffraction, Xcalibur, EOS'
_diffrn_measurement_method \w-scan
_diffrn_radiation_monochromator graphite
_diffrn_radiation_source 'Enhance (Mo) X-ray Source'
_diffrn_radiation_type MoK\a
_diffrn_radiation_wavelength 0.71073
_diffrn_reflns_av_R_equivalents 0.0315
_diffrn_reflns_av_unetI/netI 0.0249
_diffrn_reflns_Laue_measured_fraction_full 0.997
_diffrn_reflns_Laue_measured_fraction_max 0.914
_diffrn_reflns_limit_h_max 14
_diffrn_reflns_limit_h_min -14
_diffrn_reflns_limit_k_max 17
_diffrn_reflns_limit_k_min -17
_diffrn_reflns_limit_l_max 29
_diffrn_reflns_limit_l_min -30
_diffrn_reflns_number 65840
_diffrn_reflns_point_group_measured_fraction_full 0.997
_diffrn_reflns_point_group_measured_fraction_max 0.914
_diffrn_reflns_theta_full 29.000
_diffrn_reflns_theta_max 30.975
_diffrn_reflns_theta_min 2.255
_exptl_absorpt_coefficient_mu 3.221
_exptl_absorpt_correction_T_max 0.554
_exptl_absorpt_correction_T_min 0.286
_exptl_absorpt_correction_type analytical
_exptl_absorpt_process_details
;
 CrysAlisPro 1.171.38.46 (Rigaku Oxford Diffraction, 2015)
 Analytical numeric absorption correction using a multifaceted crystal
 model based on expressions derived by R.C. Clark & J.S. Reid.
 (Clark, R. C. & Reid, J. S. (1995). Acta Cryst. A51, 887-897)
 Empirical absorption correction using spherical harmonics,
 implemented in SCALE3 ABSPACK scaling algorithm.
;
_exptl_crystal_colour 'clear light orange'
_exptl_crystal_density_diffrn 1.491
_exptl_crystal_description prism
_exptl_crystal_F_000 1020
_exptl_crystal_recrystallization_method
;
 Diffusion of n-henxane in C6H6 and slow evaporatoin at ambient temperature.
;
_exptl_crystal_size_max 0.530
_exptl_crystal_size_mid 0.251
_exptl_crystal_size_min 0.246
_refine_diff_density_max 0.518
_refine_diff_density_min -1.035
_refine_diff_density_rms 0.077
_refine_ls_extinction_method none
_refine_ls_goodness_of_fit_ref 1.095
_refine_ls_hydrogen_treatment constr
_refine_ls_matrix_type full
_refine_ls_number_parameters 552
_refine_ls_number_reflns 13137
_refine_ls_number_restraints 0
_refine_ls_restrained_S_all 1.095
_refine_ls_R_factor_all 0.0207
_refine_ls_R_factor_gt 0.0189
_refine_ls_shift/su_max 0.003
_refine_ls_shift/su_mean 0.000
_refine_ls_structure_factor_coef Fsqd
_refine_ls_weighting_details 'w=1/[\s^2^(Fo^2^)+(0.0082P)^2^+1.5997P] where P=(Fo^2^+2Fc^2^)/3'
_refine_ls_weighting_scheme calc
_refine_ls_wR_factor_gt 0.0379
_refine_ls_wR_factor_ref 0.0385
_reflns_number_gt 12617
_reflns_number_total 13137
_reflns_threshold_expression 'I > 2\s(I)'
_cod_data_source_file c9ra00170k2.cif
_cod_data_source_block wo33wo
_cod_database_code 7232267
_shelx_shelxl_version_number 2017/1
_shelx_space_group_comment
;
The symmetry employed for this shelxl refinement is uniquely defined
by the following loop, which should always be used as a source of
symmetry information in preference to the above space-group names.
They are only intended as comments.
;

loop_
_space_group_symop_operation_xyz
'x, y, z'
'-x, -y, -z'

loop_
_atom_site_label
_atom_site_type_symbol
_atom_site_fract_x
_atom_site_fract_y
_atom_site_fract_z
_atom_site_U_iso_or_equiv
_atom_site_adp_type
_atom_site_occupancy
_atom_site_site_symmetry_order
_atom_site_calc_flag
_atom_site_refinement_flags_posn
_atom_site_refinement_flags_adp
C1 C 0.4062(2) -0.09920(15) 0.26629(9) 0.0198(4) Uani 1 1 d . .
H1A H 0.462533 -0.125396 0.298667 0.024 Uiso 1 1 calc R U
H1B H 0.346234 -0.171440 0.233029 0.024 Uiso 1 1 calc R U
C2 C 0.3048(2) -0.04957(15) 0.29598(9) 0.0184(3) Uani 1 1 d . .
H2A H 0.204851 -0.081224 0.269042 0.022 Uiso 1 1 calc R U
H2B H 0.291087 -0.074942 0.338418 0.022 Uiso 1 1 calc R U
C3 C 0.6261(2) -0.00778(17) 0.21124(9) 0.0201(4) Uani 1 1 d . .
H3A H 0.686233 0.069681 0.195107 0.030 Uiso 1 1 calc R U
H3B H 0.581296 -0.077229 0.176332 0.030 Uiso 1 1 calc R U
H3C H 0.690849 -0.025740 0.243084 0.030 Uiso 1 1 calc R U
C4 C 0.3079(2) 0.15821(17) 0.32078(9) 0.0208(4) Uani 1 1 d . .
H4A H 0.371853 0.247613 0.321551 0.031 Uiso 1 1 calc R U
H4B H 0.285554 0.142241 0.363297 0.031 Uiso 1 1 calc R U
H4C H 0.213629 0.133731 0.291533 0.031 Uiso 1 1 calc R U
C5 C 0.88259(18) 0.21228(15) 0.39269(8) 0.0150(3) Uani 1 1 d . .
C6 C 0.84322(19) 0.29423(16) 0.42704(8) 0.0165(3) Uani 1 1 d . .
C7 C 0.8816(2) 0.32208(19) 0.49166(9) 0.0237(4) Uani 1 1 d . .
H7 H 0.854564 0.378579 0.515093 0.028 Uiso 1 1 calc R U
C8 C 0.9623(2) 0.26314(19) 0.52107(9) 0.0257(4) Uani 1 1 d . .
H8 H 0.990260 0.279448 0.565751 0.031 Uiso 1 1 calc R U
C9 C 1.0028(2) 0.18139(18) 0.48692(9) 0.0242(4) Uani 1 1 d . .
H9 H 1.057816 0.142972 0.508630 0.029 Uiso 1 1 calc R U
C10 C 0.9643(2) 0.15451(16) 0.42114(9) 0.0196(3) Uani 1 1 d . .
H10 H 0.992724 0.099506 0.397265 0.024 Uiso 1 1 calc R U
C11 C 1.01400(17) 0.51675(15) 0.28181(8) 0.0127(3) Uani 1 1 d . .
C12 C 1.04856(19) 0.41434(16) 0.27300(9) 0.0175(3) Uani 1 1 d . .
H12 H 0.979917 0.340555 0.245773 0.021 Uiso 1 1 calc R U
C13 C 1.1830(2) 0.42004(18) 0.30393(10) 0.0240(4) Uani 1 1 d . .
H13 H 1.205847 0.350114 0.297706 0.029 Uiso 1 1 calc R U
C14 C 1.2836(2) 0.52688(19) 0.34369(9) 0.0245(4) Uani 1 1 d . .
H14 H 1.374560 0.529848 0.365259 0.029 Uiso 1 1 calc R U
C15 C 1.2515(2) 0.62971(18) 0.35206(9) 0.0223(4) Uani 1 1 d . .
H15 H 1.321130 0.703547 0.378977 0.027 Uiso 1 1 calc R U
C16 C 1.11729(19) 0.62494(16) 0.32107(8) 0.0168(3) Uani 1 1 d . .
H16 H 1.096042 0.695820 0.326714 0.020 Uiso 1 1 calc R U
C17 C 0.80609(17) 0.62774(14) 0.28539(7) 0.0117(3) Uani 1 1 d . .
C18 C 0.71897(18) 0.60094(15) 0.33344(8) 0.0149(3) Uani 1 1 d . .
H18 H 0.672433 0.517555 0.342755 0.018 Uiso 1 1 calc R U
C19 C 0.70018(19) 0.69643(16) 0.36778(8) 0.0184(3) Uani 1 1 d . .
H19 H 0.640571 0.677895 0.400433 0.022 Uiso 1 1 calc R U
C20 C 0.7680(2) 0.81845(17) 0.35458(9) 0.0204(4) Uani 1 1 d . .
H20 H 0.753763 0.883028 0.377802 0.024 Uiso 1 1 calc R U
C21 C 0.8566(2) 0.84622(16) 0.30750(9) 0.0196(4) Uani 1 1 d . .
H21 H 0.904035 0.929948 0.298747 0.024 Uiso 1 1 calc R U
C22 C 0.87599(18) 0.75148(15) 0.27318(8) 0.0151(3) Uani 1 1 d . .
H22 H 0.937247 0.770840 0.241114 0.018 Uiso 1 1 calc R U
C23 C 0.87538(17) 0.55728(14) 0.16714(8) 0.0124(3) Uani 1 1 d . .
C24 C 0.99084(19) 0.54624(16) 0.13898(8) 0.0174(3) Uani 1 1 d . .
H24 H 1.054490 0.515400 0.160871 0.021 Uiso 1 1 calc R U
C25 C 1.0129(2) 0.58016(17) 0.07916(8) 0.0214(4) Uani 1 1 d . .
H25 H 1.090953 0.571683 0.060330 0.026 Uiso 1 1 calc R U
C26 C 0.9217(2) 0.62620(17) 0.04695(8) 0.0217(4) Uani 1 1 d . .
H26 H 0.936356 0.648370 0.005942 0.026 Uiso 1 1 calc R U
C27 C 0.80901(19) 0.63980(16) 0.07474(8) 0.0178(3) Uani 1 1 d . .
H27 H 0.747615 0.672896 0.053062 0.021 Uiso 1 1 calc R U
C28 C 0.78546(18) 0.60526(15) 0.13416(8) 0.0141(3) Uani 1 1 d . .
H28 H 0.707329 0.614303 0.152659 0.017 Uiso 1 1 calc R U
C29 C 0.43697(17) 0.41687(14) 0.14285(8) 0.0114(3) Uani 1 1 d . .
C30 C 0.43946(18) 0.49046(15) 0.19720(8) 0.0135(3) Uani 1 1 d . .
H30 H 0.454842 0.466221 0.237511 0.016 Uiso 1 1 calc R U
C31 C 0.4196(2) 0.59908(16) 0.19273(8) 0.0181(3) Uani 1 1 d . .
H31 H 0.419995 0.648291 0.229853 0.022 Uiso 1 1 calc R U
C32 C 0.3990(2) 0.63548(16) 0.13391(8) 0.0182(3) Uani 1 1 d . .
H32 H 0.386028 0.709953 0.130798 0.022 Uiso 1 1 calc R U
C33 C 0.39748(19) 0.56307(15) 0.07952(8) 0.0162(3) Uani 1 1 d . .
H33 H 0.384080 0.588368 0.039320 0.019 Uiso 1 1 calc R U
C34 C 0.41554(18) 0.45376(15) 0.08401(8) 0.0143(3) Uani 1 1 d . .
H34 H 0.413269 0.403917 0.046767 0.017 Uiso 1 1 calc R U
C35 C 0.50613(19) 0.22506(14) 0.08072(8) 0.0136(3) Uani 1 1 d . .
C36 C 0.6540(2) 0.24378(16) 0.07844(9) 0.0186(3) Uani 1 1 d . .
H36 H 0.729382 0.284007 0.114675 0.022 Uiso 1 1 calc R U
C37 C 0.6915(2) 0.20371(17) 0.02322(10) 0.0249(4) Uani 1 1 d . .
H37 H 0.792618 0.217512 0.021777 0.030 Uiso 1 1 calc R U
C38 C 0.5823(2) 0.14392(17) -0.02953(9) 0.0251(4) Uani 1 1 d . .
H38 H 0.608074 0.115387 -0.066887 0.030 Uiso 1 1 calc R U
C39 C 0.4356(2) 0.12568(17) -0.02790(8) 0.0227(4) Uani 1 1 d . .
H39 H 0.361030 0.085741 -0.064417 0.027 Uiso 1 1 calc R U
C40 C 0.3966(2) 0.16547(15) 0.02692(8) 0.0172(3) Uani 1 1 d . .
H40 H 0.295416 0.152180 0.027843 0.021 Uiso 1 1 calc R U
C41 C 0.26663(18) 0.16169(15) 0.15162(8) 0.0131(3) Uani 1 1 d . .
C42 C 0.14909(19) 0.19628(17) 0.15447(9) 0.0216(4) Uani 1 1 d . .
H42 H 0.168834 0.282285 0.157524 0.026 Uiso 1 1 calc R U
C43 C 0.0022(2) 0.10542(19) 0.15289(11) 0.0297(4) Uani 1 1 d . .
H43 H -0.077078 0.130063 0.155379 0.036 Uiso 1 1 calc R U
C44 C -0.0281(2) -0.01985(18) 0.14774(10) 0.0275(4) Uani 1 1 d . .
H44 H -0.128146 -0.081415 0.146485 0.033 Uiso 1 1 calc R U
C45 C 0.0878(2) -0.05567(17) 0.14440(9) 0.0219(4) Uani 1 1 d . .
H45 H 0.067018 -0.141944 0.140452 0.026 Uiso 1 1 calc R U
C46 C 0.23447(19) 0.03445(15) 0.14682(8) 0.0162(3) Uani 1 1 d . .
H46 H 0.313563 0.009322 0.145199 0.019 Uiso 1 1 calc R U
B1 B 0.5025(2) 0.12051(16) 0.26313(9) 0.0120(3) Uani 1 1 d . .
B2 B 0.7472(2) 0.27505(17) 0.32494(9) 0.0138(3) Uani 1 1 d . .
N1 N 0.50869(16) 0.00681(13) 0.23935(7) 0.0155(3) Uani 1 1 d . .
N2 N 0.38499(16) 0.08638(12) 0.30018(7) 0.0150(3) Uani 1 1 d . .
O1 O 0.82446(13) 0.19778(11) 0.32961(5) 0.0151(2) Uani 1 1 d . .
O2 O 0.76007(13) 0.33506(11) 0.38605(6) 0.0167(2) Uani 1 1 d . .
P1 P 0.83107(4) 0.50021(4) 0.24263(2) 0.01017(7) Uani 1 1 d . .
P2 P 0.46280(4) 0.27610(4) 0.15510(2) 0.01020(7) Uani 1 1 d . .
Pt1 Pt 0.63783(2) 0.29946(2) 0.24340(2) 0.00947(2) Uani 1 1 d . .
C48 C 0.5307(2) 0.41383(18) 0.46406(9) 0.0256(4) Uani 1 1 d . .
H48 H 0.551442 0.354551 0.439537 0.031 Uiso 1 1 calc R U
C49 C 0.3836(2) 0.38961(19) 0.46949(10) 0.0271(4) Uani 1 1 d . .
H49 H 0.303309 0.313823 0.448395 0.033 Uiso 1 1 calc R U
C51 C 0.4980(2) 0.07863(18) 0.45620(10) 0.0274(4) Uani 1 1 d . .
H51 H 0.496431 0.132654 0.426030 0.033 Uiso 1 1 calc R U
C47 C 0.6472(2) 0.52441(18) 0.49437(10) 0.0263(4) Uani 1 1 d . .
H47 H 0.748250 0.541613 0.490498 0.032 Uiso 1 1 calc R U
C50 C 0.4393(2) 0.08432(19) 0.51104(10) 0.0296(4) Uani 1 1 d . .
H50 H 0.397843 0.142364 0.518613 0.036 Uiso 1 1 calc R U
C52 C 0.5588(2) -0.00533(19) 0.44521(10) 0.0270(4) Uani 1 1 d . .
H52 H 0.599270 -0.008850 0.407571 0.032 Uiso 1 1 calc R U

loop_
_atom_site_aniso_label
_atom_site_aniso_U_11
_atom_site_aniso_U_22
_atom_site_aniso_U_33
_atom_site_aniso_U_23
_atom_site_aniso_U_13
_atom_site_aniso_U_12
C1 0.0268(9) 0.0105(7) 0.0211(9) 0.0032(6) 0.0061(7) 0.0062(7)
C2 0.0177(8) 0.0135(8) 0.0200(9) 0.0056(6) 0.0061(7) 0.0015(6)
C3 0.0211(9) 0.0192(8) 0.0221(9) -0.0013(7) 0.0042(7) 0.0112(7)
C4 0.0207(9) 0.0200(8) 0.0252(10) 0.0041(7) 0.0088(7) 0.0109(7)
C5 0.0128(7) 0.0151(8) 0.0144(8) 0.0025(6) -0.0001(6) 0.0039(6)
C6 0.0149(8) 0.0182(8) 0.0160(8) 0.0034(6) 0.0014(6) 0.0068(6)
C7 0.0243(9) 0.0313(10) 0.0161(9) -0.0010(7) 0.0017(7) 0.0139(8)
C8 0.0239(9) 0.0365(11) 0.0149(9) 0.0030(8) -0.0015(7) 0.0125(8)
C9 0.0214(9) 0.0267(10) 0.0229(10) 0.0066(8) -0.0041(7) 0.0104(8)
C10 0.0182(8) 0.0191(8) 0.0213(9) 0.0017(7) -0.0008(7) 0.0089(7)
C11 0.0108(7) 0.0158(7) 0.0122(8) 0.0051(6) 0.0037(6) 0.0055(6)
C12 0.0151(8) 0.0162(8) 0.0231(9) 0.0055(7) 0.0075(7) 0.0069(6)
C13 0.0191(9) 0.0271(9) 0.0354(11) 0.0160(8) 0.0121(8) 0.0154(8)
C14 0.0121(8) 0.0354(11) 0.0283(10) 0.0158(8) 0.0041(7) 0.0102(8)
C15 0.0137(8) 0.0283(10) 0.0193(9) 0.0049(7) -0.0005(7) 0.0041(7)
C16 0.0144(8) 0.0169(8) 0.0169(8) 0.0029(6) 0.0017(6) 0.0046(6)
C17 0.0104(7) 0.0116(7) 0.0119(7) 0.0001(6) -0.0002(6) 0.0043(6)
C18 0.0131(7) 0.0153(8) 0.0139(8) 0.0009(6) 0.0014(6) 0.0042(6)
C19 0.0164(8) 0.0228(9) 0.0162(8) -0.0007(7) 0.0044(6) 0.0088(7)
C20 0.0216(9) 0.0192(8) 0.0221(9) -0.0040(7) 0.0005(7) 0.0124(7)
C21 0.0227(9) 0.0117(8) 0.0234(9) -0.0002(7) 0.0006(7) 0.0076(7)
C22 0.0154(8) 0.0128(7) 0.0158(8) 0.0013(6) 0.0029(6) 0.0048(6)
C23 0.0118(7) 0.0096(7) 0.0118(7) 0.0000(6) 0.0009(6) 0.0013(6)
C24 0.0168(8) 0.0181(8) 0.0167(8) 0.0008(6) 0.0045(6) 0.0068(7)
C25 0.0191(9) 0.0268(9) 0.0165(9) 0.0011(7) 0.0078(7) 0.0073(7)
C26 0.0205(9) 0.0245(9) 0.0126(8) 0.0034(7) 0.0036(7) 0.0021(7)
C27 0.0147(8) 0.0172(8) 0.0155(8) 0.0032(6) -0.0010(6) 0.0017(6)
C28 0.0110(7) 0.0131(7) 0.0147(8) 0.0019(6) 0.0018(6) 0.0019(6)
C29 0.0089(7) 0.0101(7) 0.0142(8) 0.0012(6) 0.0013(6) 0.0034(6)
C30 0.0145(7) 0.0136(7) 0.0128(8) 0.0032(6) 0.0035(6) 0.0059(6)
C31 0.0215(9) 0.0159(8) 0.0189(9) 0.0005(6) 0.0045(7) 0.0098(7)
C32 0.0211(9) 0.0141(8) 0.0225(9) 0.0051(7) 0.0048(7) 0.0098(7)
C33 0.0187(8) 0.0146(8) 0.0149(8) 0.0041(6) 0.0000(6) 0.0071(6)
C34 0.0154(8) 0.0131(7) 0.0131(8) 0.0001(6) 0.0000(6) 0.0057(6)
C35 0.0182(8) 0.0101(7) 0.0138(8) 0.0025(6) 0.0060(6) 0.0063(6)
C36 0.0203(9) 0.0152(8) 0.0213(9) 0.0033(7) 0.0089(7) 0.0072(7)
C37 0.0289(10) 0.0221(9) 0.0323(11) 0.0089(8) 0.0195(8) 0.0145(8)
C38 0.0472(12) 0.0186(9) 0.0198(9) 0.0083(7) 0.0186(9) 0.0197(9)
C39 0.0404(11) 0.0169(8) 0.0129(8) 0.0024(6) 0.0048(8) 0.0142(8)
C40 0.0235(9) 0.0143(8) 0.0146(8) 0.0025(6) 0.0040(7) 0.0085(7)
C41 0.0113(7) 0.0131(7) 0.0120(8) 0.0014(6) 0.0011(6) 0.0026(6)
C42 0.0137(8) 0.0176(8) 0.0313(10) 0.0027(7) 0.0052(7) 0.0045(7)
C43 0.0132(9) 0.0290(10) 0.0452(13) 0.0066(9) 0.0073(8) 0.0065(8)
C44 0.0138(8) 0.0239(10) 0.0333(11) 0.0063(8) 0.0030(8) -0.0032(7)
C45 0.0205(9) 0.0146(8) 0.0213(9) 0.0018(7) 0.0000(7) -0.0004(7)
C46 0.0157(8) 0.0150(8) 0.0149(8) 0.0021(6) 0.0005(6) 0.0042(6)
B1 0.0113(8) 0.0100(8) 0.0135(8) 0.0023(6) 0.0006(6) 0.0038(6)
B2 0.0118(8) 0.0129(8) 0.0159(9) 0.0036(7) 0.0043(7) 0.0036(7)
N1 0.0144(7) 0.0105(6) 0.0218(8) 0.0030(5) 0.0053(6) 0.0048(5)
N2 0.0153(7) 0.0105(6) 0.0191(7) 0.0037(5) 0.0062(6) 0.0042(5)
O1 0.0162(6) 0.0158(6) 0.0137(6) 0.0012(4) -0.0004(4) 0.0081(5)
O2 0.0190(6) 0.0202(6) 0.0134(6) 0.0012(5) 0.0013(5) 0.0113(5)
P1 0.00945(18) 0.00884(17) 0.01145(19) 0.00117(14) 0.00243(14) 0.00304(14)
P2 0.00982(18) 0.00881(17) 0.01133(19) 0.00110(14) 0.00217(14) 0.00334(14)
Pt1 0.00885(3) 0.00804(3) 0.01097(3) 0.00147(2) 0.00194(2) 0.00302(2)
C48 0.0357(11) 0.0242(9) 0.0263(10) 0.0073(8) 0.0145(8) 0.0191(9)
C49 0.0307(10) 0.0235(9) 0.0283(11) 0.0038(8) 0.0087(8) 0.0117(8)
C51 0.0332(11) 0.0251(10) 0.0250(10) 0.0099(8) 0.0041(8) 0.0127(8)
C47 0.0265(10) 0.0284(10) 0.0331(11) 0.0112(8) 0.0146(8) 0.0169(8)
C50 0.0344(11) 0.0275(10) 0.0336(12) 0.0047(8) 0.0079(9) 0.0189(9)
C52 0.0283(10) 0.0284(10) 0.0231(10) 0.0031(8) 0.0093(8) 0.0098(8)

loop_
_atom_type_symbol
_atom_type_description
_atom_type_scat_dispersion_real
_atom_type_scat_dispersion_imag
_atom_type_scat_source
C C 0.0033 0.0016 'International Tables Vol C Tables 4.2.6.8 and 6.1.1.4'
H H 0.0000 0.0000 'International Tables Vol C Tables 4.2.6.8 and 6.1.1.4'
B B 0.0013 0.0007 'International Tables Vol C Tables 4.2.6.8 and 6.1.1.4'
N N 0.0061 0.0033 'International Tables Vol C Tables 4.2.6.8 and 6.1.1.4'
O O 0.0106 0.0060 'International Tables Vol C Tables 4.2.6.8 and 6.1.1.4'
P P 0.1023 0.0942 'International Tables Vol C Tables 4.2.6.8 and 6.1.1.4'
Pt Pt -1.7033 8.3905 'International Tables Vol C Tables 4.2.6.8 and 6.1.1.4'

loop_
_geom_angle_atom_site_label_1
_geom_angle_atom_site_label_2
_geom_angle_atom_site_label_3
_geom_angle
_geom_angle_site_symmetry_1
_geom_angle_site_symmetry_3
N1 C1 C2 104.27(13) . .
N2 C2 C1 104.40(13) . .
O1 C5 C10 128.27(16) . .
O1 C5 C6 109.59(14) . .
C10 C5 C6 122.11(16) . .
C7 C6 C5 121.96(16) . .
C7 C6 O2 129.10(16) . .
C5 C6 O2 108.91(14) . .
C6 C7 C8 116.54(17) . .
C9 C8 C7 121.83(18) . .
C8 C9 C10 121.17(17) . .
C5 C10 C9 116.38(17) . .
C16 C11 C12 119.03(15) . .
C16 C11 P1 122.99(12) . .
C12 C11 P1 117.95(13) . .
C13 C12 C11 120.24(17) . .
C14 C13 C12 120.35(17) . .
C13 C14 C15 119.91(17) . .
C14 C15 C16 120.10(17) . .
C15 C16 C11 120.35(16) . .
C18 C17 C22 119.15(14) . .
C18 C17 P1 118.54(12) . .
C22 C17 P1 122.26(12) . .
C19 C18 C17 119.99(15) . .
C20 C19 C18 120.36(16) . .
C21 C20 C19 120.02(16) . .
C20 C21 C22 119.88(16) . .
C21 C22 C17 120.58(16) . .
C28 C23 C24 118.35(15) . .
C28 C23 P1 119.61(12) . .
C24 C23 P1 121.89(13) . .
C25 C24 C23 120.46(16) . .
C26 C25 C24 120.35(17) . .
C25 C26 C27 119.76(17) . .
C26 C27 C28 120.25(16) . .
C27 C28 C23 120.81(16) . .
C34 C29 C30 119.35(14) . .
C34 C29 P2 124.56(12) . .
C30 C29 P2 116.09(12) . .
C31 C30 C29 120.40(15) . .
C32 C31 C30 119.85(16) . .
C31 C32 C33 120.09(15) . .
C34 C33 C32 119.98(16) . .
C33 C34 C29 120.32(15) . .
C36 C35 C40 119.12(15) . .
C36 C35 P2 118.17(13) . .
C40 C35 P2 122.69(13) . .
C37 C36 C35 120.17(17) . .
C38 C37 C36 120.34(18) . .
C39 C38 C37 119.94(17) . .
C38 C39 C40 120.34(18) . .
C39 C40 C35 120.08(17) . .
C42 C41 C46 118.63(15) . .
C42 C41 P2 122.86(13) . .
C46 C41 P2 118.50(12) . .
C41 C42 C43 120.50(17) . .
C44 C43 C42 120.27(18) . .
C43 C44 C45 119.80(17) . .
C44 C45 C46 120.14(17) . .
C45 C46 C41 120.64(16) . .
N2 B1 N1 106.64(14) . .
N2 B1 Pt1 127.84(12) . .
N1 B1 Pt1 125.49(12) . .
O2 B2 O1 108.34(14) . .
O2 B2 Pt1 125.22(12) . .
O1 B2 Pt1 126.44(12) . .
B1 N1 C3 128.27(14) . .
B1 N1 C1 110.85(14) . .
C3 N1 C1 117.81(14) . .
B1 N2 C4 128.48(14) . .
B1 N2 C2 111.07(13) . .
C4 N2 C2 116.70(14) . .
C5 O1 B2 106.39(13) . .
C6 O2 B2 106.76(13) . .
C17 P1 C11 103.47(7) . .
C17 P1 C23 102.67(7) . .
C11 P1 C23 102.15(7) . .
C17 P1 Pt1 114.37(5) . .
C11 P1 Pt1 112.16(5) . .
C23 P1 Pt1 120.04(5) . .
C29 P2 C35 105.66(7) . .
C29 P2 C41 100.67(7) . .
C35 P2 C41 101.52(7) . .
C29 P2 Pt1 114.86(5) . .
C35 P2 Pt1 113.87(6) . .
C41 P2 Pt1 118.36(5) . .
B2 Pt1 B1 73.51(7) . .
B2 Pt1 P2 164.54(5) . .
B1 Pt1 P2 91.15(5) . .
B2 Pt1 P1 92.39(5) . .
B1 Pt1 P1 165.85(5) . .
P2 Pt1 P1 102.980(14) . .
C47 C48 C49 119.82(17) . .
C48 C49 C47 120.26(19) . 2_666
C52 C51 C50 120.17(18) . .
C48 C47 C49 119.92(18) . 2_666
C52 C50 C51 119.83(18) 2_656 .
C51 C52 C50 120.00(18) . 2_656

loop_
_geom_bond_atom_site_label_1
_geom_bond_atom_site_label_2
_geom_bond_distance
_geom_bond_site_symmetry_2
C1 N1 1.460(2) .
C1 C2 1.531(2) .
C2 N2 1.460(2) .
C3 N1 1.436(2) .
C4 N2 1.437(2) .
C5 O1 1.379(2) .
C5 C10 1.382(2) .
C5 C6 1.383(2) .
C6 C7 1.374(2) .
C6 O2 1.385(2) .
C7 C8 1.394(3) .
C8 C9 1.386(3) .
C9 C10 1.397(3) .
C11 C16 1.393(2) .
C11 C12 1.397(2) .
C11 P1 1.8314(16) .
C12 C13 1.390(2) .
C13 C14 1.382(3) .
C14 C15 1.386(3) .
C15 C16 1.392(2) .
C17 C18 1.394(2) .
C17 C22 1.399(2) .
C17 P1 1.8277(16) .
C18 C19 1.392(2) .
C19 C20 1.387(3) .
C20 C21 1.386(3) .
C21 C22 1.388(2) .
C23 C28 1.399(2) .
C23 C24 1.402(2) .
C23 P1 1.8377(16) .
C24 C25 1.392(2) .
C25 C26 1.385(3) .
C26 C27 1.385(3) .
C27 C28 1.388(2) .
C29 C34 1.393(2) .
C29 C30 1.395(2) .
C29 P2 1.8243(15) .
C30 C31 1.390(2) .
C31 C32 1.388(2) .
C32 C33 1.391(2) .
C33 C34 1.389(2) .
C35 C36 1.394(2) .
C35 C40 1.399(2) .
C35 P2 1.8265(16) .
C36 C37 1.391(2) .
C37 C38 1.382(3) .
C38 C39 1.382(3) .
C39 C40 1.391(2) .
C41 C42 1.392(2) .
C41 C46 1.398(2) .
C41 P2 1.8369(16) .
C42 C43 1.398(2) .
C43 C44 1.380(3) .
C44 C45 1.388(3) .
C45 C46 1.391(2) .
B1 N2 1.424(2) .
B1 N1 1.432(2) .
B1 Pt1 2.0928(17) .
B2 O2 1.411(2) .
B2 O1 1.420(2) .
B2 Pt1 2.0571(19) .
P1 Pt1 2.3547(4) .
P2 Pt1 2.3328(4) .
C48 C47 1.381(3) .
C48 C49 1.383(3) .
C49 C47 1.388(3) 2_666
C51 C52 1.380(3) .
C51 C50 1.383(3) .
C50 C52 1.383(3) 2_656

loop_
_geom_torsion_atom_site_label_1
_geom_torsion_atom_site_label_2
_geom_torsion_atom_site_label_3
_geom_torsion_atom_site_label_4
_geom_torsion
_geom_torsion_site_symmetry_4
N1 C1 C2 N2 -16.42(18) .
O1 C5 C6 C7 177.49(16) .
C10 C5 C6 C7 -0.7(3) .
O1 C5 C6 O2 -0.72(19) .
C10 C5 C6 O2 -178.95(15) .
C5 C6 C7 C8 -0.1(3) .
O2 C6 C7 C8 177.67(17) .
C6 C7 C8 C9 0.5(3) .
C7 C8 C9 C10 0.0(3) .
O1 C5 C10 C9 -176.66(16) .
C6 C5 C10 C9 1.2(3) .
C8 C9 C10 C5 -0.9(3) .
C16 C11 C12 C13 1.1(2) .
P1 C11 C12 C13 -177.12(13) .
C11 C12 C13 C14 0.1(3) .
C12 C13 C14 C15 -1.0(3) .
C13 C14 C15 C16 0.8(3) .
C14 C15 C16 C11 0.4(3) .
C12 C11 C16 C15 -1.3(2) .
P1 C11 C16 C15 176.79(13) .
C22 C17 C18 C19 1.2(2) .
P1 C17 C18 C19 178.72(13) .
C17 C18 C19 C20 -0.1(3) .
C18 C19 C20 C21 -0.8(3) .
C19 C20 C21 C22 0.7(3) .
C20 C21 C22 C17 0.4(3) .
C18 C17 C22 C21 -1.3(2) .
P1 C17 C22 C21 -178.74(13) .
C28 C23 C24 C25 -1.2(2) .
P1 C23 C24 C25 174.26(13) .
C23 C24 C25 C26 0.5(3) .
C24 C25 C26 C27 0.7(3) .
C25 C26 C27 C28 -1.2(3) .
C26 C27 C28 C23 0.5(3) .
C24 C23 C28 C27 0.7(2) .
P1 C23 C28 C27 -174.88(12) .
C34 C29 C30 C31 0.5(2) .
P2 C29 C30 C31 -179.48(13) .
C29 C30 C31 C32 -0.8(3) .
C30 C31 C32 C33 0.4(3) .
C31 C32 C33 C34 0.4(3) .
C32 C33 C34 C29 -0.7(3) .
C30 C29 C34 C33 0.3(2) .
P2 C29 C34 C33 -179.73(13) .
C40 C35 C36 C37 0.1(2) .
P2 C35 C36 C37 178.47(13) .
C35 C36 C37 C38 -0.7(3) .
C36 C37 C38 C39 1.1(3) .
C37 C38 C39 C40 -1.0(3) .
C38 C39 C40 C35 0.4(3) .
C36 C35 C40 C39 0.0(2) .
P2 C35 C40 C39 -178.26(13) .
C46 C41 C42 C43 0.3(3) .
P2 C41 C42 C43 -178.70(15) .
C41 C42 C43 C44 -0.7(3) .
C42 C43 C44 C45 0.3(3) .
C43 C44 C45 C46 0.6(3) .
C44 C45 C46 C41 -1.0(3) .
C42 C41 C46 C45 0.6(3) .
P2 C41 C46 C45 179.63(13) .
N2 B1 N1 C3 -165.42(16) .
Pt1 B1 N1 C3 16.4(3) .
N2 B1 N1 C1 -5.97(19) .
Pt1 B1 N1 C1 175.86(12) .
C2 C1 N1 B1 14.13(19) .
C2 C1 N1 C3 175.97(15) .
N1 B1 N2 C4 -162.54(16) .
Pt1 B1 N2 C4 15.6(3) .
N1 B1 N2 C2 -5.40(19) .
Pt1 B1 N2 C2 172.72(12) .
C1 C2 N2 B1 13.80(19) .
C1 C2 N2 C4 173.90(15) .
C10 C5 O1 B2 178.62(17) .
C6 C5 O1 B2 0.54(18) .
O2 B2 O1 C5 -0.16(17) .
Pt1 B2 O1 C5 178.77(12) .
C7 C6 O2 B2 -177.44(18) .
C5 C6 O2 B2 0.60(18) .
O1 B2 O2 C6 -0.27(17) .
Pt1 B2 O2 C6 -179.22(12) .
C18 C17 P1 C11 -97.57(13) .
C22 C17 P1 C11 79.88(14) .
C18 C17 P1 C23 156.42(13) .
C22 C17 P1 C23 -26.13(15) .
C18 C17 P1 Pt1 24.73(14) .
C22 C17 P1 Pt1 -157.83(12) .
C16 C11 P1 C17 -15.96(16) .
C12 C11 P1 C17 162.20(13) .
C16 C11 P1 C23 90.45(15) .
C12 C11 P1 C23 -91.40(14) .
C16 C11 P1 Pt1 -139.71(13) .
C12 C11 P1 Pt1 38.44(14) .
C28 C23 P1 C17 -48.34(14) .
C24 C23 P1 C17 136.26(14) .
C28 C23 P1 C11 -155.36(13) .
C24 C23 P1 C11 29.24(15) .
C28 C23 P1 Pt1 79.88(13) .
C24 C23 P1 Pt1 -95.52(13) .
C34 C29 P2 C35 15.24(16) .
C30 C29 P2 C35 -164.76(12) .
C34 C29 P2 C41 -90.06(15) .
C30 C29 P2 C41 89.94(13) .
C34 C29 P2 Pt1 141.62(12) .
C30 C29 P2 Pt1 -38.38(13) .
C36 C35 P2 C29 106.33(13) .
C40 C35 P2 C29 -75.35(15) .
C36 C35 P2 C41 -148.99(13) .
C40 C35 P2 C41 29.33(15) .
C36 C35 P2 Pt1 -20.64(14) .
C40 C35 P2 Pt1 157.67(12) .
C42 C41 P2 C29 -13.22(16) .
C46 C41 P2 C29 167.76(13) .
C42 C41 P2 C35 -121.80(15) .
C46 C41 P2 C35 59.17(14) .
C42 C41 P2 Pt1 112.79(14) .
C46 C41 P2 Pt1 -66.24(14) .
C47 C48 C49 C47 -0.4(3) 2_666
C49 C48 C47 C49 0.5(3) 2_666
C52 C51 C50 C52 -0.2(4) 2_656
C50 C51 C52 C50 0.2(4) 2_656
